data_7705999
loop_
_publ_author_name
'Valentine, Andrew J.'
'Geer, Ana M.'
'Taylor, Laurence J.'
'Teale, Andrew M.'
'Wood, Katherine E.'
'Williams, Huw E. L.'
'Lewis, William'
'Argent, Stephen P.'
'McMaster, Jonathan'
'Kays, Deborah L.'

_publ_section_title
;
 Structural and electronic studies of substituted m-terphenyl lithium
 complexes.
;
_journal_issue 2
_journal_name_full 'Dalton transactions (Cambridge, England : 2003)'
_journal_page_first 722
_journal_page_last 728
_journal_paper_doi 10.1039/d0dt03972a
_journal_volume 50
_journal_year 2021
_chemical_formula_moiety 'C44 H40 Cl2 Li2, 0.5(C6 H14)'
_chemical_formula_sum 'C47 H47 Cl2 Li2'
_chemical_formula_weight 696.62
_space_group_crystal_system monoclinic
_space_group_IT_number 14
_space_group_name_Hall '-P 2ybc'
_space_group_name_H-M_alt 'P 1 21/c 1'
_atom_sites_solution_hydrogens geom
_atom_sites_solution_primary dual
_atom_sites_solution_secondary difmap
_audit_creation_date 2020-06-23
_audit_creation_method
;
Olex2 1.3
(compiled 2020.02.04 svn.rd84adfe8 for OlexSys, GUI svn.r6032)
;
_audit_update_record
;
2020-11-18 deposited with the CCDC.	2020-12-04 downloaded from the CCDC.
;
_cell_angle_alpha 90
_cell_angle_beta 103.471(9)
_cell_angle_gamma 90
_cell_formula_units_Z 4
_cell_length_a 12.1125(11)
_cell_length_b 16.8343(14)
_cell_length_c 19.6420(14)
_cell_measurement_reflns_used 3993
_cell_measurement_temperature 120(2)
_cell_measurement_theta_max 74.2590
_cell_measurement_theta_min 3.4720
_cell_volume 3894.9(6)
_computing_cell_refinement 'CrysAlisPro 1.171.38.43 (Rigaku OD, 2015)'
_computing_data_collection 'CrysAlisPro 1.171.38.43 (Rigaku OD, 2015)'
_computing_data_reduction 'CrysAlisPro 1.171.38.43 (Rigaku OD, 2015)'
_computing_molecular_graphics 'Olex2 1.3 (Dolomanov et al., 2009)'
_computing_publication_material 'Olex2 1.3 (Dolomanov et al., 2009)'
_computing_structure_refinement 'SHELXL 2018/3 (Sheldrick, 2015)'
_computing_structure_solution 'SHELXT 2014/4 (Sheldrick, 2014)'
_diffrn_ambient_environment 'N2 gas'
_diffrn_ambient_temperature 120(2)
_diffrn_crystal_treatment 'flash frozen in gaseous N2'
_diffrn_detector 'CCD area detector'
_diffrn_detector_area_resol_mean 10.3613
_diffrn_detector_type 'Agilent Diffraction Atlas detector'
_diffrn_measured_fraction_theta_full 1.000
_diffrn_measured_fraction_theta_max 0.958
_diffrn_measurement_details
;
List of Runs (angles in degrees, time in seconds):

  # Type    Start    End  Width  t~exp~   \w     \q     \k     \f   Frames
#--------------------------------------------------------------------------
  1  \w    -50.00  34.00   1.00   60.00    --  -38.50  38.00  30.00   84
  2  \w    -50.00  34.00   1.00   60.00    --  -38.50  38.00 150.00   84
  3  \w    -50.00  34.00   1.00   60.00    --  -38.50  38.00 -90.00   84
  4  \w      1.00  83.00   1.00   60.00    --   43.32 -99.00  60.00   82
  5  \w     23.00  98.00   1.00   60.00    --   43.32-125.00 -90.00   75
  6  \w     35.00  98.00   1.00  240.00    --  106.13 -45.00  90.00   63
  7  \w     25.00 109.00   1.00  240.00    --  106.13 -95.00  30.00   84
  8  \w     57.00  91.00   1.00  240.00    --  106.13 -30.00   0.00   34
  9  \w     93.00 172.00   1.00  240.00    --  106.13  30.00-150.00   79
 10  \w     99.00 172.00   1.00  240.00    --  106.13 125.00-120.00   73
 11  \w     95.00 156.00   1.00  240.00    --  106.13 125.00  30.00   61
 12  \w     32.00  57.00   1.00  240.00    --  106.13 -30.00 -90.00   25
 13  \w     46.00  92.00   1.00  240.00    --  106.13 -45.00 150.00   46
;
_diffrn_measurement_device '\k-geometry diffractometer'
_diffrn_measurement_device_type 'SuperNova, Atlas'
_diffrn_measurement_method '\w scans'
_diffrn_measurement_specimen_support 'MiTeGen micromount'
_diffrn_orient_matrix_type 'CrysAlisPro convention (1999,Acta A55,543-557)'
_diffrn_orient_matrix_UB_11 -0.1246974000
_diffrn_orient_matrix_UB_12 0.0139070000
_diffrn_orient_matrix_UB_13 -0.0383290000
_diffrn_orient_matrix_UB_21 -0.0333321000
_diffrn_orient_matrix_UB_22 -0.0792592000
_diffrn_orient_matrix_UB_23 0.0289791000
_diffrn_orient_matrix_UB_31 -0.0208515000
_diffrn_orient_matrix_UB_32 0.0436083000
_diffrn_orient_matrix_UB_33 0.0647998000
_diffrn_radiation_collimation 'focusing mirrors'
_diffrn_radiation_monochromator mirror
_diffrn_radiation_probe x-ray
_diffrn_radiation_type 'Cu K\a'
_diffrn_radiation_wavelength 1.54184
_diffrn_radiation_wavelength_determination fundamental
_diffrn_radiation_xray_symbol K-L~2,3~
_diffrn_reflns_av_R_equivalents 0.0560
_diffrn_reflns_av_unetI/netI 0.0718
_diffrn_reflns_Laue_measured_fraction_full 1.000
_diffrn_reflns_Laue_measured_fraction_max 0.958
_diffrn_reflns_limit_h_max 12
_diffrn_reflns_limit_h_min -14
_diffrn_reflns_limit_k_max 20
_diffrn_reflns_limit_k_min -20
_diffrn_reflns_limit_l_max 24
_diffrn_reflns_limit_l_min -18
_diffrn_reflns_number 20656
_diffrn_reflns_point_group_measured_fraction_full 1.000
_diffrn_reflns_point_group_measured_fraction_max 0.958
_diffrn_reflns_theta_full 67.684
_diffrn_reflns_theta_max 75.806
_diffrn_reflns_theta_min 3.500
_diffrn_source 'microfocus sealed tube'
_diffrn_source_current 0.8
_diffrn_source_power 0.04
_diffrn_source_target Cu
_diffrn_source_type 'Agilent Diffraction microfocus tube'
_diffrn_source_voltage 50
_exptl_absorpt_coefficient_mu 1.720
_exptl_absorpt_correction_T_max 0.887
_exptl_absorpt_correction_T_min 0.746
_exptl_absorpt_correction_type gaussian
_exptl_absorpt_process_details
;
CrysAlisPro 1.171.38.43 (Rigaku Oxford Diffraction, 2015)
Numerical absorption correction based on gaussian integration over
			a multifaceted crystal model
Empirical absorption correction using spherical harmonics,
 implemented in SCALE3 ABSPACK scaling algorithm.
;
_exptl_crystal_colour 'clear colourless'
_exptl_crystal_colour_lustre clear
_exptl_crystal_colour_primary colourless
_exptl_crystal_density_diffrn 1.188
_exptl_crystal_description block
_exptl_crystal_F_000 1476
_exptl_crystal_size_max 0.253
_exptl_crystal_size_mid 0.126
_exptl_crystal_size_min 0.1
_refine_diff_density_max 0.262
_refine_diff_density_min -0.375
_refine_diff_density_rms 0.051
_refine_ls_extinction_method none
_refine_ls_goodness_of_fit_ref 1.032
_refine_ls_hydrogen_treatment constr
_refine_ls_matrix_type full
_refine_ls_number_parameters 498
_refine_ls_number_reflns 7768
_refine_ls_number_restraints 80
_refine_ls_restrained_S_all 1.037
_refine_ls_R_factor_all 0.1286
_refine_ls_R_factor_gt 0.0705
_refine_ls_shift/su_max 0.000
_refine_ls_shift/su_mean 0.000
_refine_ls_structure_factor_coef Fsqd
_refine_ls_weighting_details 'w=1/[\s^2^(Fo^2^)+(0.0662P)^2^+2.6019P] where P=(Fo^2^+2Fc^2^)/3'
_refine_ls_weighting_scheme calc
_refine_ls_wR_factor_gt 0.1573
_refine_ls_wR_factor_ref 0.1945
_reflns_Friedel_coverage 0.000
_reflns_number_gt 4536
_reflns_number_total 7768
_reflns_threshold_expression 'I > 2\s(I)'
_cod_data_source_file d0dt03972a2.cif
_cod_data_source_block kewjmb
_cod_depositor_comments 'Adding full bibliography for 7705994--7706001.cif.'
_cod_database_code 7705999
_nottingham_internal_coll_name KEWJMB
_nottingham_internal_coll_number 16697
_nottingham_internal_coll_client KEW/JM
_nottingham_internal_coll_type custom
_nottingham_internal_coll_frame_method '\w scans'
_nottingham_internal_coll_frame_time '240.00, 60.00'
_nottingham_internal_coll_frame_width 1.00
_nottingham_internal_coll_user pcxav1
_nottingham_internal_coll_date 22/11/2016
_nottingham_internal_coll_location NOTTS
_nottingham_internal_coll_instrument 'SN, XDA 017-09'
_nottingham_internal_process_date 25/11/2016
_nottingham_internal_process_user pcxav1
_nottingham_internal_solution_date 06/12/16
_nottingham_internal_solution_user pcxav1
_nottingham_internal_refinement_date 06/12/16
_nottingham_internal_refinement_user pczwl/pcxav1
_nottingham_internal_self_archive_date 06/12/16
_nottingham_internal_self_validation_date 06/12/16
_nottingham_internal_self_validation_user pcxav1
_shelx_shelxl_version_number 2018/3
_chemical_oxdiff_formula 'C22 H20 Cl Li'
_chemical_oxdiff_usercomment 'KEWJMB#16697 SN-1096 IN FOMBLIN FILM ON MICROMOUNT FOR KEW/JM'
_shelx_space_group_comment
;
The symmetry employed for this shelxl refinement is uniquely defined
by the following loop, which should always be used as a source of
symmetry information in preference to the above space-group names.
They are only intended as comments.
;
_reflns_odcompleteness_completeness 99.97
_reflns_odcompleteness_iscentric 1
_reflns_odcompleteness_theta 67.13
_olex2_refinement_description
;
1. Fixed Uiso
 At 1.2 times of:
  All C(H) groups, All C(H,H) groups
 At 1.5 times of:
  All C(H,H,H) groups
2. Restrained distances
 C46-C45 \\sim C50-C48 \\sim C48-C49 \\sim C46-C47 \\sim C48-C47
 with sigma of 0.02
 C45-C47 \\sim C46-C48 \\sim C47-C49 \\sim C47-C50 \\sim C49-C50
 with sigma of 0.02
3. Uiso/Uaniso restraints and constraints
C45 \\sim C46 \\sim C47 \\sim C48 \\sim C49 \\sim C50: within 2A with sigma of
0.01 and sigma for terminal atoms of 0.02 within 2A
4. Rigid body (RIGU) restrains
 C45, C46, C47, C48, C49, C50
 with sigma for 1-2 distances of 0.004 and sigma for 1-3 distances of 0.004
5. Others
 Fixed Sof: C45(0.5) H45a(0.5) H45b(0.5) H45c(0.5) C46(0.5) H46a(0.5)
 H46b(0.5) C47(0.5) H47a(0.5) H47b(0.5) C48(0.5) H48(0.5) C49(0.5) H49a(0.5)
 H49b(0.5) H49c(0.5) C50(0.5) H50a(0.5) H50b(0.5) H50c(0.5)
6.a Ternary CH refined with riding coordinates:
 C48(H48)
6.b Secondary CH2 refined with riding coordinates:
 C46(H46a,H46b), C47(H47a,H47b)
6.c Aromatic/amide H refined with riding coordinates:
 C3(H3), C5(H5), C9(H9), C10(H10), C11(H11), C17(H17), C18(H18), C19(H19),
 C25(H25), C27(H27), C31(H31), C32(H32), C33(H33), C39(H39), C40(H40), C41(H41)
6.d Idealised Me refined as rotating group:
 C13(H13a,H13b,H13c), C14(H14a,H14b,H14c), C21(H21a,H21b,H21c), C22(H22a,H22b,
 H22c), C35(H35a,H35b,H35c), C36(H36a,H36b,H36c), C43(H43a,H43b,H43c), C44(H44a,
 H44b,H44c), C45(H45a,H45b,H45c), C49(H49a,H49b,H49c), C50(H50a,H50b,H50c)
;
_olex2_date_sample_data_collection 2016-11-22
_olex2_date_sample_submission 2016-11-21
_olex2_exptl_crystal_mounting_method 'in fomblin film on a micromount'
_olex2_submission_original_sample_id KEWJMB
_olex2_submission_special_instructions 'No special instructions were received'
_oxdiff_exptl_absorpt_empirical_details
;
Empirical correction (ABSPACK) includes:
- Absorption correction using spherical harmonics
- Frame scaling
;
_oxdiff_exptl_absorpt_empirical_full_max 1.436
_oxdiff_exptl_absorpt_empirical_full_min 0.756

loop_
_space_group_symop_operation_xyz
'x, y, z'
'-x, y+1/2, -z+1/2'
'-x, -y, -z'
'x, -y-1/2, z-1/2'

loop_
_atom_site_label
_atom_site_type_symbol
_atom_site_fract_x
_atom_site_fract_y
_atom_site_fract_z
_atom_site_U_iso_or_equiv
_atom_site_adp_type
_atom_site_occupancy
_atom_site_site_symmetry_order
_atom_site_calc_flag
_atom_site_refinement_flags_posn
_atom_site_refinement_flags_adp
_atom_site_refinement_flags_occupancy
_atom_site_disorder_assembly
_atom_site_disorder_group
Cl1 Cl 0.29190(12) 0.22473(8) 0.44144(6) 0.0924(4) Uani 1 1 d . . . . .
Cl2 Cl 0.25819(11) 0.81793(7) 0.02811(5) 0.0719(3) Uani 1 1 d . . . . .
C1 C 0.2936(3) 0.41846(19) 0.27828(15) 0.0375(7) Uani 1 1 d . . . . .
C2 C 0.3795(3) 0.4116(2) 0.34057(16) 0.0412(8) Uani 1 1 d . . . . .
C3 C 0.3803(4) 0.3524(2) 0.39027(17) 0.0551(10) Uani 1 1 d . . . . .
H3 H 0.439948 0.349544 0.431300 0.066 Uiso 1 1 calc R U . . .
C4 C 0.2928(4) 0.2981(2) 0.37871(19) 0.0557(10) Uani 1 1 d . . . . .
C5 C 0.2061(3) 0.3003(2) 0.31879(18) 0.0518(9) Uani 1 1 d . . . . .
H5 H 0.146291 0.262493 0.311523 0.062 Uiso 1 1 calc R U . . .
C6 C 0.2086(3) 0.3591(2) 0.26943(17) 0.0434(8) Uani 1 1 d . . . . .
C7 C 0.4790(3) 0.4683(2) 0.35350(17) 0.0491(9) Uani 1 1 d . . . . .
C8 C 0.4765(4) 0.5398(3) 0.39047(19) 0.0637(11) Uani 1 1 d . . . . .
C9 C 0.5709(5) 0.5911(3) 0.4011(2) 0.0798(15) Uani 1 1 d . . . . .
H9 H 0.570369 0.639515 0.425864 0.096 Uiso 1 1 calc R U . . .
C10 C 0.6637(5) 0.5710(4) 0.3757(3) 0.0885(16) Uani 1 1 d . . . . .
H10 H 0.726963 0.605952 0.383057 0.106 Uiso 1 1 calc R U . . .
C11 C 0.6664(4) 0.5023(3) 0.3401(3) 0.0840(15) Uani 1 1 d . . . . .
H11 H 0.731747 0.489429 0.323382 0.101 Uiso 1 1 calc R U . . .
C12 C 0.5740(3) 0.4499(3) 0.3279(2) 0.0597(10) Uani 1 1 d . . . . .
C13 C 0.3770(5) 0.5574(3) 0.4211(3) 0.0890(17) Uani 1 1 d . . . . .
H13A H 0.306723 0.552266 0.384698 0.133 Uiso 1 1 calc R U . . .
H13B H 0.383404 0.611630 0.439702 0.133 Uiso 1 1 calc R U . . .
H13C H 0.375833 0.519741 0.458995 0.133 Uiso 1 1 calc R U . . .
C14 C 0.5809(4) 0.3732(3) 0.2901(3) 0.0739(13) Uani 1 1 d . . . . .
H14A H 0.569452 0.328611 0.319778 0.111 Uiso 1 1 calc R U . . .
H14B H 0.655771 0.368691 0.279466 0.111 Uiso 1 1 calc R U . . .
H14C H 0.521976 0.372311 0.246439 0.111 Uiso 1 1 calc R U . . .
C15 C 0.1175(3) 0.3576(2) 0.20274(17) 0.0438(8) Uani 1 1 d . . . . .
C16 C 0.1455(3) 0.3314(2) 0.14057(17) 0.0503(9) Uani 1 1 d . . . . .
C17 C 0.0615(4) 0.3317(3) 0.07840(19) 0.0599(11) Uani 1 1 d . . . . .
H17 H 0.079678 0.313990 0.036408 0.072 Uiso 1 1 calc R U . . .
C18 C -0.0472(4) 0.3571(3) 0.0766(2) 0.0663(12) Uani 1 1 d . . . . .
H18 H -0.103021 0.357630 0.033678 0.080 Uiso 1 1 calc R U . . .
C19 C -0.0743(3) 0.3817(3) 0.1372(2) 0.0675(12) Uani 1 1 d . . . . .
H19 H -0.149211 0.399660 0.135561 0.081 Uiso 1 1 calc R U . . .
C20 C 0.0054(3) 0.3811(2) 0.2014(2) 0.0525(9) Uani 1 1 d . . . . .
C21 C 0.2624(4) 0.2999(3) 0.14154(19) 0.0632(11) Uani 1 1 d . . . . .
H21A H 0.317119 0.343714 0.149874 0.095 Uiso 1 1 calc R U . . .
H21B H 0.262098 0.274964 0.096390 0.095 Uiso 1 1 calc R U . . .
H21C H 0.283992 0.260412 0.178972 0.095 Uiso 1 1 calc R U . . .
C22 C -0.0291(4) 0.4023(3) 0.2678(2) 0.0674(12) Uani 1 1 d . . . . .
H22A H -0.030259 0.354262 0.295740 0.101 Uiso 1 1 calc R U . . .
H22B H -0.104939 0.426263 0.256299 0.101 Uiso 1 1 calc R U . . .
H22C H 0.025387 0.440333 0.294628 0.101 Uiso 1 1 calc R U . . .
C23 C 0.2763(3) 0.59530(19) 0.16483(15) 0.0348(7) Uani 1 1 d . . . . .
C24 C 0.3484(3) 0.6073(2) 0.11825(15) 0.0381(7) Uani 1 1 d . . . . .
C25 C 0.3440(3) 0.6752(2) 0.07681(16) 0.0442(8) Uani 1 1 d . . . . .
H25 H 0.395055 0.681498 0.047090 0.053 Uiso 1 1 calc R U . . .
C26 C 0.2648(3) 0.7328(2) 0.07961(16) 0.0464(8) Uani 1 1 d . . . . .
C27 C 0.1911(3) 0.7252(2) 0.12370(16) 0.0435(8) Uani 1 1 d . . . . .
H27 H 0.136751 0.765362 0.125558 0.052 Uiso 1 1 calc R U . . .
C28 C 0.1984(3) 0.65762(18) 0.16509(15) 0.0346(7) Uani 1 1 d . . . . .
C29 C 0.4342(3) 0.5449(2) 0.11350(16) 0.0384(7) Uani 1 1 d . . . . .
C30 C 0.5466(3) 0.5535(2) 0.15128(19) 0.0505(9) Uani 1 1 d . . . . .
C31 C 0.6239(3) 0.4939(3) 0.1464(2) 0.0641(11) Uani 1 1 d . . . . .
H31 H 0.700420 0.498750 0.172063 0.077 Uiso 1 1 calc R U . . .
C32 C 0.5913(3) 0.4278(3) 0.1050(2) 0.0624(11) Uani 1 1 d . . . . .
H32 H 0.645175 0.387536 0.102535 0.075 Uiso 1 1 calc R U . . .
C33 C 0.4817(3) 0.4202(2) 0.0677(2) 0.0530(9) Uani 1 1 d . . . . .
H33 H 0.459904 0.374750 0.039108 0.064 Uiso 1 1 calc R U . . .
C34 C 0.4017(3) 0.4783(2) 0.07104(17) 0.0440(8) Uani 1 1 d . . . . .
C35 C 0.5835(3) 0.6271(3) 0.1958(2) 0.0677(12) Uani 1 1 d . . . . .
H35A H 0.574095 0.674176 0.165562 0.102 Uiso 1 1 calc R U . . .
H35B H 0.663465 0.621851 0.220290 0.102 Uiso 1 1 calc R U . . .
H35C H 0.536802 0.632748 0.230043 0.102 Uiso 1 1 calc R U . . .
C36 C 0.2811(3) 0.4707(2) 0.02742(19) 0.0551(10) Uani 1 1 d . . . . .
H36A H 0.229344 0.461911 0.058332 0.083 Uiso 1 1 calc R U . . .
H36B H 0.276379 0.425638 -0.004740 0.083 Uiso 1 1 calc R U . . .
H36C H 0.259614 0.519553 0.000487 0.083 Uiso 1 1 calc R U . . .
C37 C 0.1162(3) 0.64951(19) 0.21137(15) 0.0360(7) Uani 1 1 d . . . . .
C38 C 0.0112(3) 0.6132(2) 0.18549(18) 0.0453(8) Uani 1 1 d . . . . .
C39 C -0.0645(3) 0.6049(3) 0.2295(2) 0.0617(11) Uani 1 1 d . . . . .
H39 H -0.136123 0.580286 0.212287 0.074 Uiso 1 1 calc R U . . .
C40 C -0.0353(4) 0.6325(3) 0.2975(2) 0.0634(11) Uani 1 1 d . . . . .
H40 H -0.086817 0.626495 0.326894 0.076 Uiso 1 1 calc R U . . .
C41 C 0.0671(4) 0.6684(2) 0.3227(2) 0.0590(11) Uani 1 1 d . . . . .
H41 H 0.085646 0.687292 0.369593 0.071 Uiso 1 1 calc R U . . .
C42 C 0.1454(3) 0.6779(2) 0.28082(17) 0.0477(9) Uani 1 1 d . . . . .
C43 C -0.0226(4) 0.5851(3) 0.1105(2) 0.0701(12) Uani 1 1 d . . . . .
H43A H -0.030457 0.631000 0.078997 0.105 Uiso 1 1 calc R U . . .
H43B H -0.095116 0.556785 0.102706 0.105 Uiso 1 1 calc R U . . .
H43C H 0.035942 0.549354 0.101029 0.105 Uiso 1 1 calc R U . . .
C44 C 0.2552(4) 0.7202(3) 0.3084(2) 0.0708(13) Uani 1 1 d . . . . .
H44A H 0.318166 0.686833 0.301860 0.106 Uiso 1 1 calc R U . . .
H44B H 0.263967 0.731101 0.358435 0.106 Uiso 1 1 calc R U . . .
H44C H 0.255295 0.770348 0.283164 0.106 Uiso 1 1 calc R U . . .
Li1 Li 0.3835(5) 0.5053(4) 0.2282(3) 0.0484(14) Uani 1 1 d . . . . .
Li2 Li 0.1877(5) 0.5048(4) 0.2107(3) 0.0466(14) Uani 1 1 d . . . . .
C45 C -0.0953(12) 0.6259(8) 0.5322(6) 0.110(4) Uani 0.5 1 d D U P A -1
H45A H -0.042431 0.630034 0.578132 0.166 Uiso 0.5 1 calc R U P A -1
H45B H -0.168314 0.605333 0.537891 0.166 Uiso 0.5 1 calc R U P A -1
H45C H -0.106439 0.678461 0.510268 0.166 Uiso 0.5 1 calc R U P A -1
C46 C -0.0491(12) 0.5724(7) 0.4883(6) 0.113(3) Uani 0.5 1 d D U P A -1
H46A H 0.018625 0.597578 0.477442 0.136 Uiso 0.5 1 calc R U P A -1
H46B H -0.106093 0.565472 0.443507 0.136 Uiso 0.5 1 calc R U P A -1
C47 C -0.0159(11) 0.4914(6) 0.5192(5) 0.104(3) Uani 0.5 1 d D U P A -1
H47A H -0.081830 0.465121 0.531395 0.125 Uiso 0.5 1 calc R U P A -1
H47B H 0.045467 0.496211 0.562211 0.125 Uiso 0.5 1 calc R U P A -1
C48 C 0.0257(9) 0.4421(6) 0.4631(6) 0.098(3) Uani 0.5 1 d D U P A -1
H48 H -0.035356 0.440099 0.418972 0.118 Uiso 0.5 1 calc R U P A -1
C49 C 0.0528(8) 0.3580(5) 0.4911(5) 0.067(2) Uani 0.5 1 d D U P A -1
H49A H 0.117483 0.359491 0.531708 0.100 Uiso 0.5 1 calc R U P A -1
H49B H 0.071707 0.324682 0.454460 0.100 Uiso 0.5 1 calc R U P A -1
H49C H -0.013421 0.335773 0.505013 0.100 Uiso 0.5 1 calc R U P A -1
C50 C 0.1286(8) 0.4807(7) 0.4489(6) 0.101(3) Uani 0.5 1 d D U P A -1
H50A H 0.183981 0.489951 0.493219 0.151 Uiso 0.5 1 calc R U P A -1
H50B H 0.107407 0.531525 0.425124 0.151 Uiso 0.5 1 calc R U P A -1
H50C H 0.162074 0.446034 0.419017 0.151 Uiso 0.5 1 calc R U P A -1

loop_
_atom_site_aniso_label
_atom_site_aniso_U_11
_atom_site_aniso_U_22
_atom_site_aniso_U_33
_atom_site_aniso_U_23
_atom_site_aniso_U_13
_atom_site_aniso_U_12
Cl1 0.1069(10) 0.0965(9) 0.0713(7) 0.0549(7) 0.0157(6) 0.0023(8)
Cl2 0.0989(9) 0.0624(7) 0.0609(6) 0.0288(5) 0.0318(6) 0.0013(6)
C1 0.0425(18) 0.0385(18) 0.0333(15) 0.0038(13) 0.0126(13) 0.0048(15)
C2 0.0456(19) 0.0432(19) 0.0357(16) 0.0013(14) 0.0113(14) 0.0083(16)
C3 0.065(3) 0.064(3) 0.0341(17) 0.0119(17) 0.0086(16) 0.011(2)
C4 0.067(3) 0.057(2) 0.0455(19) 0.0245(18) 0.0174(18) 0.010(2)
C5 0.059(2) 0.049(2) 0.0487(19) 0.0176(17) 0.0151(17) -0.0011(18)
C6 0.0456(19) 0.048(2) 0.0385(16) 0.0097(15) 0.0133(14) 0.0075(16)
C7 0.055(2) 0.053(2) 0.0344(16) -0.0008(16) 0.0020(15) 0.0043(18)
C8 0.085(3) 0.061(3) 0.0419(19) -0.0091(19) 0.009(2) 0.001(2)
C9 0.118(5) 0.060(3) 0.052(2) -0.013(2) 0.000(3) -0.020(3)
C10 0.076(4) 0.102(5) 0.080(3) -0.005(3) 0.001(3) -0.020(3)
C11 0.058(3) 0.094(4) 0.098(4) -0.001(3) 0.016(3) -0.007(3)
C12 0.049(2) 0.065(3) 0.064(2) 0.003(2) 0.0106(19) 0.002(2)
C13 0.127(5) 0.074(3) 0.073(3) -0.017(3) 0.036(3) 0.019(3)
C14 0.063(3) 0.075(3) 0.091(3) -0.006(3) 0.034(2) 0.013(2)
C15 0.0448(19) 0.044(2) 0.0421(17) 0.0078(15) 0.0089(15) -0.0040(16)
C16 0.057(2) 0.052(2) 0.0411(18) 0.0085(16) 0.0102(16) -0.0015(18)
C17 0.068(3) 0.065(3) 0.0411(19) 0.0045(18) 0.0030(18) -0.010(2)
C18 0.056(3) 0.077(3) 0.055(2) 0.007(2) -0.0084(19) -0.012(2)
C19 0.042(2) 0.084(3) 0.071(3) 0.008(2) 0.0005(19) -0.002(2)
C20 0.046(2) 0.053(2) 0.058(2) 0.0084(18) 0.0115(17) -0.0039(18)
C21 0.071(3) 0.079(3) 0.0431(19) 0.0024(19) 0.0204(19) 0.019(2)
C22 0.051(2) 0.082(3) 0.073(3) 0.002(2) 0.020(2) 0.009(2)
C23 0.0342(16) 0.0384(18) 0.0326(15) 0.0000(13) 0.0093(12) -0.0028(14)
C24 0.0378(17) 0.044(2) 0.0328(15) 0.0000(14) 0.0097(13) -0.0049(14)
C25 0.049(2) 0.052(2) 0.0355(16) 0.0001(15) 0.0186(14) -0.0087(17)
C26 0.060(2) 0.045(2) 0.0361(16) 0.0120(15) 0.0146(15) -0.0055(17)
C27 0.051(2) 0.042(2) 0.0392(16) 0.0066(15) 0.0131(15) 0.0022(16)
C28 0.0397(17) 0.0351(17) 0.0293(14) 0.0025(12) 0.0086(12) -0.0021(14)
C29 0.0323(16) 0.048(2) 0.0380(16) -0.0001(14) 0.0138(13) -0.0037(14)
C30 0.0368(19) 0.061(2) 0.054(2) -0.0058(18) 0.0113(16) -0.0057(17)
C31 0.0314(19) 0.071(3) 0.087(3) -0.016(2) 0.0081(19) 0.0001(19)
C32 0.038(2) 0.069(3) 0.081(3) -0.015(2) 0.0150(19) 0.0025(19)
C33 0.048(2) 0.055(2) 0.059(2) -0.0119(18) 0.0188(17) -0.0010(18)
C34 0.0399(18) 0.051(2) 0.0436(17) -0.0066(16) 0.0139(14) -0.0017(16)
C35 0.045(2) 0.071(3) 0.082(3) -0.026(2) 0.004(2) -0.012(2)
C36 0.048(2) 0.059(2) 0.053(2) -0.0163(18) -0.0005(17) 0.0005(18)
C37 0.0379(17) 0.0352(17) 0.0369(15) 0.0046(13) 0.0127(13) 0.0029(14)
C38 0.0375(18) 0.051(2) 0.0487(18) 0.0040(16) 0.0121(15) 0.0025(16)
C39 0.041(2) 0.072(3) 0.076(3) 0.010(2) 0.0199(19) -0.0039(19)
C40 0.066(3) 0.063(3) 0.075(3) 0.007(2) 0.045(2) 0.007(2)
C41 0.082(3) 0.059(3) 0.0465(19) -0.0057(18) 0.037(2) -0.001(2)
C42 0.060(2) 0.046(2) 0.0424(17) -0.0024(16) 0.0224(16) -0.0075(18)
C43 0.051(2) 0.099(4) 0.053(2) -0.001(2) -0.0022(18) -0.019(2)
C44 0.085(3) 0.085(3) 0.045(2) -0.013(2) 0.021(2) -0.033(3)
Li1 0.041(3) 0.054(4) 0.050(3) 0.009(3) 0.010(3) 0.001(3)
Li2 0.041(3) 0.054(4) 0.045(3) 0.017(3) 0.009(2) 0.002(3)
C45 0.095(9) 0.154(11) 0.075(7) -0.051(7) 0.004(6) 0.028(8)
C46 0.101(7) 0.155(8) 0.081(6) -0.011(6) 0.016(6) 0.016(7)
C47 0.098(6) 0.128(7) 0.081(6) -0.011(6) 0.009(5) 0.000(6)
C48 0.090(6) 0.132(7) 0.071(5) 0.003(5) 0.014(5) -0.022(6)
C49 0.065(6) 0.092(6) 0.047(5) -0.018(4) 0.021(4) -0.042(5)
C50 0.071(6) 0.134(9) 0.089(7) 0.011(7) 0.001(5) -0.026(6)

loop_
_atom_type_symbol
_atom_type_description
_atom_type_scat_dispersion_real
_atom_type_scat_dispersion_imag
_atom_type_scat_source
C C 0.0181 0.0091 'International Tables Vol C Tables 4.2.6.8 and 6.1.1.4'
H H 0.0000 0.0000 'International Tables Vol C Tables 4.2.6.8 and 6.1.1.4'
Cl Cl 0.3639 0.7018 'International Tables Vol C Tables 4.2.6.8 and 6.1.1.4'
Li Li 0.0008 0.0003 'International Tables Vol C Tables 4.2.6.8 and 6.1.1.4'

loop_
_exptl_crystal_face_index_h
_exptl_crystal_face_index_k
_exptl_crystal_face_index_l
_exptl_crystal_face_perp_dist
-5 -9 4 0.0443
3 -5 -11 0.0901
5 -7 -6 0.0705
-5 7 6 0.0391
7 2 -6 0.0564
2 0 11 0.0965
-6 6 -2 0.0779
3 -10 -3 0.0684
6 7 -4 0.0527
-6 5 8 0.0214

loop_
_geom_angle_atom_site_label_1
_geom_angle_atom_site_label_2
_geom_angle_atom_site_label_3
_geom_angle
_geom_angle_site_symmetry_1
_geom_angle_site_symmetry_3
_geom_angle_publ_flag
C2 C1 C6 114.6(3) . . ?
C2 C1 Li1 95.8(3) . . ?
C2 C1 Li2 142.5(3) . . ?
C6 C1 Li1 147.1(3) . . ?
C6 C1 Li2 95.0(3) . . ?
Li2 C1 Li1 64.1(2) . . ?
C1 C2 C7 119.4(3) . . ?
C3 C2 C1 123.2(3) . . ?
C3 C2 C7 117.3(3) . . ?
C2 C3 H3 120.7 . . ?
C4 C3 C2 118.7(3) . . ?
C4 C3 H3 120.7 . . ?
C3 C4 Cl1 119.0(3) . . ?
C3 C4 C5 121.7(3) . . ?
C5 C4 Cl1 119.4(3) . . ?
C4 C5 H5 120.8 . . ?
C4 C5 C6 118.5(4) . . ?
C6 C5 H5 120.8 . . ?
C1 C6 C15 118.9(3) . . ?
C5 C6 C1 123.3(3) . . ?
C5 C6 C15 117.7(3) . . ?
C2 C7 Li1 80.0(2) . . ?
C8 C7 C2 120.9(4) . . ?
C8 C7 Li1 103.3(3) . . ?
C12 C7 C2 119.4(3) . . ?
C12 C7 C8 119.6(4) . . ?
C12 C7 Li1 86.2(3) . . ?
C7 C8 C13 119.5(4) . . ?
C9 C8 C7 119.1(4) . . ?
C9 C8 C13 121.4(4) . . ?
C8 C9 H9 120.0 . . ?
C10 C9 C8 120.0(5) . . ?
C10 C9 H9 120.0 . . ?
C9 C10 H10 119.4 . . ?
C11 C10 C9 121.1(5) . . ?
C11 C10 H10 119.4 . . ?
C10 C11 H11 119.6 . . ?
C10 C11 C12 120.7(5) . . ?
C12 C11 H11 119.6 . . ?
C7 C12 C11 119.5(4) . . ?
C7 C12 C14 121.0(4) . . ?
C11 C12 C14 119.5(4) . . ?
C8 C13 H13A 109.5 . . ?
C8 C13 H13B 109.5 . . ?
C8 C13 H13C 109.5 . . ?
H13A C13 H13B 109.5 . . ?
H13A C13 H13C 109.5 . . ?
H13B C13 H13C 109.5 . . ?
C12 C14 H14A 109.5 . . ?
C12 C14 H14B 109.5 . . ?
C12 C14 H14C 109.5 . . ?
H14A C14 H14B 109.5 . . ?
H14A C14 H14C 109.5 . . ?
H14B C14 H14C 109.5 . . ?
C6 C15 Li2 76.7(2) . . ?
C16 C15 C6 118.9(3) . . ?
C16 C15 Li2 102.0(3) . . ?
C20 C15 C6 121.3(3) . . ?
C20 C15 C16 119.7(3) . . ?
C20 C15 Li2 91.9(3) . . ?
C15 C16 C21 120.9(3) . . ?
C17 C16 C15 118.9(4) . . ?
C17 C16 C21 120.2(3) . . ?
C16 C17 H17 119.3 . . ?
C18 C17 C16 121.4(4) . . ?
C18 C17 H17 119.3 . . ?
C17 C18 H18 120.2 . . ?
C19 C18 C17 119.5(4) . . ?
C19 C18 H18 120.2 . . ?
C18 C19 H19 119.1 . . ?
C18 C19 C20 121.8(4) . . ?
C20 C19 H19 119.1 . . ?
C15 C20 C22 120.8(3) . . ?
C19 C20 C15 118.6(4) . . ?
C19 C20 C22 120.5(4) . . ?
C16 C21 H21A 109.5 . . ?
C16 C21 H21B 109.5 . . ?
C16 C21 H21C 109.5 . . ?
H21A C21 H21B 109.5 . . ?
H21A C21 H21C 109.5 . . ?
H21B C21 H21C 109.5 . . ?
C20 C22 H22A 109.5 . . ?
C20 C22 H22B 109.5 . . ?
C20 C22 H22C 109.5 . . ?
H22A C22 H22B 109.5 . . ?
H22A C22 H22C 109.5 . . ?
H22B C22 H22C 109.5 . . ?
C24 C23 Li1 95.3(3) . . ?
C24 C23 Li2 143.5(3) . . ?
C28 C23 C24 114.1(3) . . ?
C28 C23 Li1 145.3(3) . . ?
C28 C23 Li2 97.2(3) . . ?
Li2 C23 Li1 64.1(2) . . ?
C23 C24 C29 118.7(3) . . ?
C25 C24 C23 123.1(3) . . ?
C25 C24 C29 118.1(3) . . ?
C24 C25 H25 120.4 . . ?
C26 C25 C24 119.1(3) . . ?
C26 C25 H25 120.4 . . ?
C25 C26 Cl2 119.6(3) . . ?
C25 C26 C27 121.1(3) . . ?
C27 C26 Cl2 119.2(3) . . ?
C26 C27 H27 120.7 . . ?
C26 C27 C28 118.6(3) . . ?
C28 C27 H27 120.7 . . ?
C23 C28 C37 118.2(3) . . ?
C27 C28 C23 123.9(3) . . ?
C27 C28 C37 117.9(3) . . ?
C24 C29 Li1 79.4(2) . . ?
C30 C29 C24 119.9(3) . . ?
C30 C29 C34 120.3(3) . . ?
C30 C29 Li1 87.9(2) . . ?
C34 C29 C24 119.8(3) . . ?
C34 C29 Li1 103.0(3) . . ?
C29 C30 C35 120.6(3) . . ?
C31 C30 C29 118.5(3) . . ?
C31 C30 C35 120.9(3) . . ?
C30 C31 H31 119.4 . . ?
C32 C31 C30 121.2(4) . . ?
C32 C31 H31 119.4 . . ?
C31 C32 H32 120.0 . . ?
C33 C32 C31 120.0(4) . . ?
C33 C32 H32 120.0 . . ?
C32 C33 H33 119.6 . . ?
C32 C33 C34 120.8(4) . . ?
C34 C33 H33 119.6 . . ?
C29 C34 C36 120.3(3) . . ?
C33 C34 C29 119.3(3) . . ?
C33 C34 C36 120.3(3) . . ?
C30 C35 H35A 109.5 . . ?
C30 C35 H35B 109.5 . . ?
C30 C35 H35C 109.5 . . ?
H35A C35 H35B 109.5 . . ?
H35A C35 H35C 109.5 . . ?
H35B C35 H35C 109.5 . . ?
C34 C36 H36A 109.5 . . ?
C34 C36 H36B 109.5 . . ?
C34 C36 H36C 109.5 . . ?
H36A C36 H36B 109.5 . . ?
H36A C36 H36C 109.5 . . ?
H36B C36 H36C 109.5 . . ?
C28 C37 Li2 79.2(2) . . ?
C38 C37 C28 119.7(3) . . ?
C38 C37 C42 120.1(3) . . ?
C38 C37 Li2 82.1(2) . . ?
C42 C37 C28 120.2(3) . . ?
C42 C37 Li2 108.3(3) . . ?
C37 C38 C39 119.3(3) . . ?
C37 C38 C43 120.6(3) . . ?
C37 C38 Li2 67.9(2) . . ?
C39 C38 C43 120.1(4) . . ?
C39 C38 Li2 114.4(3) . . ?
C43 C38 Li2 89.5(3) . . ?
C38 C39 H39 119.8 . . ?
C40 C39 C38 120.3(4) . . ?
C40 C39 H39 119.8 . . ?
C39 C40 H40 119.8 . . ?
C41 C40 C39 120.5(3) . . ?
C41 C40 H40 119.8 . . ?
C40 C41 H41 119.4 . . ?
C40 C41 C42 121.2(4) . . ?
C42 C41 H41 119.4 . . ?
C37 C42 C44 120.9(3) . . ?
C41 C42 C37 118.6(3) . . ?
C41 C42 C44 120.5(3) . . ?
C38 C43 H43A 109.5 . . ?
C38 C43 H43B 109.5 . . ?
C38 C43 H43C 109.5 . . ?
H43A C43 H43B 109.5 . . ?
H43A C43 H43C 109.5 . . ?
H43B C43 H43C 109.5 . . ?
C42 C44 H44A 109.5 . . ?
C42 C44 H44B 109.5 . . ?
C42 C44 H44C 109.5 . . ?
H44A C44 H44B 109.5 . . ?
H44A C44 H44C 109.5 . . ?
H44B C44 H44C 109.5 . . ?
C1 Li1 C7 64.09(19) . . ?
C1 Li1 C29 144.7(3) . . ?
C7 Li1 C29 140.2(3) . . ?
C23 Li1 C1 115.3(3) . . ?
C23 Li1 C7 142.9(3) . . ?
C23 Li1 C29 63.27(18) . . ?
C1 Li2 C15 62.64(19) . . ?
C1 Li2 C23 116.3(3) . . ?
C1 Li2 C37 141.0(3) . . ?
C1 Li2 C38 150.7(3) . . ?
C15 Li2 C38 112.8(2) . . ?
C23 Li2 C15 145.5(3) . . ?
C23 Li2 C37 62.62(19) . . ?
C23 Li2 C38 84.2(2) . . ?
C37 Li2 C15 142.1(3) . . ?
C37 Li2 C38 30.00(12) . . ?
H45A C45 H45B 109.5 . . ?
H45A C45 H45C 109.5 . . ?
H45B C45 H45C 109.5 . . ?
C46 C45 H45A 109.5 . . ?
C46 C45 H45B 109.5 . . ?
C46 C45 H45C 109.5 . . ?
C45 C46 H46A 108.5 . . ?
C45 C46 H46B 108.5 . . ?
C45 C46 C47 115.3(10) . . ?
H46A C46 H46B 107.5 . . ?
C47 C46 H46A 108.5 . . ?
C47 C46 H46B 108.5 . . ?
C46 C47 H47A 110.3 . . ?
C46 C47 H47B 110.3 . . ?
C46 C47 C48 107.3(7) . . ?
H47A C47 H47B 108.5 . . ?
C48 C47 H47A 110.3 . . ?
C48 C47 H47B 110.3 . . ?
C47 C48 H48 109.6 . . ?
C49 C48 C47 108.5(7) . . ?
C49 C48 H48 109.6 . . ?
C50 C48 C47 108.8(8) . . ?
C50 C48 H48 109.6 . . ?
C50 C48 C49 110.7(8) . . ?
C48 C49 H49A 109.5 . . ?
C48 C49 H49B 109.5 . . ?
C48 C49 H49C 109.5 . . ?
H49A C49 H49B 109.5 . . ?
H49A C49 H49C 109.5 . . ?
H49B C49 H49C 109.5 . . ?
C48 C50 H50A 109.5 . . ?
C48 C50 H50B 109.5 . . ?
C48 C50 H50C 109.5 . . ?
H50A C50 H50B 109.5 . . ?
H50A C50 H50C 109.5 . . ?
H50B C50 H50C 109.5 . . ?

loop_
_geom_bond_atom_site_label_1
_geom_bond_atom_site_label_2
_geom_bond_distance
_geom_bond_site_symmetry_2
_geom_bond_publ_flag
Cl1 C4 1.747(4) . ?
Cl2 C26 1.745(3) . ?
C1 C2 1.414(5) . ?
C1 C6 1.417(5) . ?
C1 Li1 2.188(7) . ?
C1 Li2 2.174(6) . ?
C2 C3 1.394(5) . ?
C2 C7 1.512(5) . ?
C3 H3 0.9500 . ?
C3 C4 1.377(6) . ?
C4 C5 1.383(5) . ?
C5 H5 0.9500 . ?
C5 C6 1.391(5) . ?
C6 C15 1.503(5) . ?
C7 C8 1.409(5) . ?
C7 C12 1.394(5) . ?
C7 Li1 2.540(7) . ?
C8 C9 1.409(7) . ?
C8 C13 1.496(6) . ?
C9 H9 0.9500 . ?
C9 C10 1.375(7) . ?
C10 H10 0.9500 . ?
C10 C11 1.356(7) . ?
C11 H11 0.9500 . ?
C11 C12 1.401(6) . ?
C12 C14 1.501(6) . ?
C13 H13A 0.9800 . ?
C13 H13B 0.9800 . ?
C13 H13C 0.9800 . ?
C14 H14A 0.9800 . ?
C14 H14B 0.9800 . ?
C14 H14C 0.9800 . ?
C15 C16 1.412(5) . ?
C15 C20 1.408(5) . ?
C15 Li2 2.612(7) . ?
C16 C17 1.395(5) . ?
C16 C21 1.509(5) . ?
C17 H17 0.9500 . ?
C17 C18 1.377(6) . ?
C18 H18 0.9500 . ?
C18 C19 1.370(6) . ?
C19 H19 0.9500 . ?
C19 C20 1.398(5) . ?
C20 C22 1.502(5) . ?
C21 H21A 0.9800 . ?
C21 H21B 0.9800 . ?
C21 H21C 0.9800 . ?
C22 H22A 0.9800 . ?
C22 H22B 0.9800 . ?
C22 H22C 0.9800 . ?
C23 C24 1.420(4) . ?
C23 C28 1.411(4) . ?
C23 Li1 2.186(7) . ?
C23 Li2 2.177(6) . ?
C24 C25 1.397(5) . ?
C24 C29 1.495(5) . ?
C25 H25 0.9500 . ?
C25 C26 1.374(5) . ?
C26 C27 1.387(5) . ?
C27 H27 0.9500 . ?
C27 C28 1.389(4) . ?
C28 C37 1.502(4) . ?
C29 C30 1.398(5) . ?
C29 C34 1.399(5) . ?
C29 Li1 2.558(6) . ?
C30 C31 1.391(5) . ?
C30 C35 1.522(5) . ?
C31 H31 0.9500 . ?
C31 C32 1.381(6) . ?
C32 H32 0.9500 . ?
C32 C33 1.365(5) . ?
C33 H33 0.9500 . ?
C33 C34 1.389(5) . ?
C34 C36 1.517(5) . ?
C35 H35A 0.9800 . ?
C35 H35B 0.9800 . ?
C35 H35C 0.9800 . ?
C36 H36A 0.9800 . ?
C36 H36B 0.9800 . ?
C36 H36C 0.9800 . ?
C37 C38 1.396(5) . ?
C37 C42 1.410(4) . ?
C37 Li2 2.587(7) . ?
C38 C39 1.405(5) . ?
C38 C43 1.510(5) . ?
C38 Li2 2.766(7) . ?
C39 H39 0.9500 . ?
C39 C40 1.380(6) . ?
C40 H40 0.9500 . ?
C40 C41 1.364(6) . ?
C41 H41 0.9500 . ?
C41 C42 1.402(5) . ?
C42 C44 1.494(5) . ?
C43 H43A 0.9800 . ?
C43 H43B 0.9800 . ?
C43 H43C 0.9800 . ?
C44 H44A 0.9800 . ?
C44 H44B 0.9800 . ?
C44 H44C 0.9800 . ?
C45 H45A 0.9800 . ?
C45 H45B 0.9800 . ?
C45 H45C 0.9800 . ?
C45 C46 1.446(11) . ?
C46 H46A 0.9900 . ?
C46 H46B 0.9900 . ?
C46 C47 1.509(12) . ?
C47 H47A 0.9900 . ?
C47 H47B 0.9900 . ?
C47 C48 1.555(11) . ?
C48 H48 1.0000 . ?
C48 C49 1.526(11) . ?
C48 C50 1.488(11) . ?
C49 H49A 0.9800 . ?
C49 H49B 0.9800 . ?
C49 H49C 0.9800 . ?
C50 H50A 0.9800 . ?
C50 H50B 0.9800 . ?
C50 H50C 0.9800 . ?

loop_
_geom_torsion_atom_site_label_1
_geom_torsion_atom_site_label_2
_geom_torsion_atom_site_label_3
_geom_torsion_atom_site_label_4
_geom_torsion
_geom_torsion_site_symmetry_1
_geom_torsion_site_symmetry_2
_geom_torsion_site_symmetry_3
_geom_torsion_site_symmetry_4
_geom_torsion_publ_flag
Cl1 C4 C5 C6 -179.9(3) . . . . ?
Cl2 C26 C27 C28 -179.1(3) . . . . ?
C1 C2 C3 C4 -0.5(6) . . . . ?
C1 C2 C7 C8 91.9(4) . . . . ?
C1 C2 C7 C12 -87.6(4) . . . . ?
C1 C2 C7 Li1 -7.8(3) . . . . ?
C1 C6 C15 C16 73.2(4) . . . . ?
C1 C6 C15 C20 -107.3(4) . . . . ?
C1 C6 C15 Li2 -23.3(3) . . . . ?
C2 C1 C6 C5 2.4(5) . . . . ?
C2 C1 C6 C15 -175.9(3) . . . . ?
C2 C3 C4 Cl1 -179.0(3) . . . . ?
C2 C3 C4 C5 1.1(6) . . . . ?
C2 C7 C8 C9 -179.8(4) . . . . ?
C2 C7 C8 C13 3.8(6) . . . . ?
C2 C7 C12 C11 -179.7(4) . . . . ?
C2 C7 C12 C14 -2.3(6) . . . . ?
C3 C2 C7 C8 -90.8(4) . . . . ?
C3 C2 C7 C12 89.7(4) . . . . ?
C3 C2 C7 Li1 169.6(3) . . . . ?
C3 C4 C5 C6 0.0(6) . . . . ?
C4 C5 C6 C1 -1.9(6) . . . . ?
C4 C5 C6 C15 176.4(3) . . . . ?
C5 C6 C15 C16 -105.2(4) . . . . ?
C5 C6 C15 C20 74.2(5) . . . . ?
C5 C6 C15 Li2 158.2(3) . . . . ?
C6 C1 C2 C3 -1.2(5) . . . . ?
C6 C1 C2 C7 176.0(3) . . . . ?
C6 C15 C16 C17 -178.6(3) . . . . ?
C6 C15 C16 C21 4.3(5) . . . . ?
C6 C15 C20 C19 177.3(4) . . . . ?
C6 C15 C20 C22 -4.9(6) . . . . ?
C7 C2 C3 C4 -177.8(3) . . . . ?
C7 C8 C9 C10 -0.1(7) . . . . ?
C8 C7 C12 C11 0.9(6) . . . . ?
C8 C7 C12 C14 178.2(4) . . . . ?
C8 C9 C10 C11 0.0(8) . . . . ?
C9 C10 C11 C12 0.5(8) . . . . ?
C10 C11 C12 C7 -1.0(7) . . . . ?
C10 C11 C12 C14 -178.4(5) . . . . ?
C12 C7 C8 C9 -0.3(6) . . . . ?
C12 C7 C8 C13 -176.8(4) . . . . ?
C13 C8 C9 C10 176.3(5) . . . . ?
C15 C16 C17 C18 0.2(6) . . . . ?
C16 C15 C20 C19 -3.3(6) . . . . ?
C16 C15 C20 C22 174.5(4) . . . . ?
C16 C17 C18 C19 -0.9(7) . . . . ?
C17 C18 C19 C20 -0.6(7) . . . . ?
C18 C19 C20 C15 2.6(7) . . . . ?
C18 C19 C20 C22 -175.2(4) . . . . ?
C20 C15 C16 C17 1.9(5) . . . . ?
C20 C15 C16 C21 -175.2(4) . . . . ?
C21 C16 C17 C18 177.3(4) . . . . ?
C23 C24 C25 C26 -1.4(5) . . . . ?
C23 C24 C29 C30 -97.8(4) . . . . ?
C23 C24 C29 C34 82.5(4) . . . . ?
C23 C24 C29 Li1 -16.4(3) . . . . ?
C23 C28 C37 C38 -89.4(4) . . . . ?
C23 C28 C37 C42 90.1(4) . . . . ?
C23 C28 C37 Li2 -15.0(3) . . . . ?
C24 C23 C28 C27 0.2(5) . . . . ?
C24 C23 C28 C37 178.5(3) . . . . ?
C24 C25 C26 Cl2 -180.0(3) . . . . ?
C24 C25 C26 C27 1.2(5) . . . . ?
C24 C29 C30 C31 179.2(3) . . . . ?
C24 C29 C30 C35 -1.7(5) . . . . ?
C24 C29 C34 C33 -179.2(3) . . . . ?
C24 C29 C34 C36 2.6(5) . . . . ?
C25 C24 C29 C30 81.7(4) . . . . ?
C25 C24 C29 C34 -98.0(4) . . . . ?
C25 C24 C29 Li1 163.0(3) . . . . ?
C25 C26 C27 C28 -0.3(5) . . . . ?
C26 C27 C28 C23 -0.5(5) . . . . ?
C26 C27 C28 C37 -178.7(3) . . . . ?
C27 C28 C37 C38 88.9(4) . . . . ?
C27 C28 C37 C42 -91.6(4) . . . . ?
C27 C28 C37 Li2 163.3(3) . . . . ?
C28 C23 C24 C25 0.7(5) . . . . ?
C28 C23 C24 C29 -179.8(3) . . . . ?
C28 C37 C38 C39 179.2(3) . . . . ?
C28 C37 C38 C43 -2.6(5) . . . . ?
C28 C37 C38 Li2 72.8(3) . . . . ?
C28 C37 C42 C41 -179.2(3) . . . . ?
C28 C37 C42 C44 3.3(5) . . . . ?
C29 C24 C25 C26 179.1(3) . . . . ?
C29 C30 C31 C32 0.4(6) . . . . ?
C30 C29 C34 C33 1.0(5) . . . . ?
C30 C29 C34 C36 -177.2(3) . . . . ?
C30 C31 C32 C33 0.3(7) . . . . ?
C31 C32 C33 C34 -0.4(6) . . . . ?
C32 C33 C34 C29 -0.3(6) . . . . ?
C32 C33 C34 C36 177.9(4) . . . . ?
C34 C29 C30 C31 -1.1(5) . . . . ?
C34 C29 C30 C35 178.0(3) . . . . ?
C35 C30 C31 C32 -178.7(4) . . . . ?
C37 C38 C39 C40 0.0(6) . . . . ?
C38 C37 C42 C41 0.2(5) . . . . ?
C38 C37 C42 C44 -177.2(4) . . . . ?
C38 C39 C40 C41 0.3(7) . . . . ?
C39 C40 C41 C42 -0.4(7) . . . . ?
C40 C41 C42 C37 0.1(6) . . . . ?
C40 C41 C42 C44 177.5(4) . . . . ?
C42 C37 C38 C39 -0.3(5) . . . . ?
C42 C37 C38 C43 177.9(4) . . . . ?
C42 C37 C38 Li2 -106.7(3) . . . . ?
C43 C38 C39 C40 -178.2(4) . . . . ?
Li1 C1 C2 C3 -168.2(3) . . . . ?
Li1 C1 C2 C7 8.9(4) . . . . ?
Li1 C1 C6 C5 158.2(5) . . . . ?
Li1 C1 C6 C15 -20.2(7) . . . . ?
Li1 C7 C8 C9 -93.5(4) . . . . ?
Li1 C7 C8 C13 90.0(4) . . . . ?
Li1 C7 C12 C11 104.0(4) . . . . ?
Li1 C7 C12 C14 -78.6(4) . . . . ?
Li1 C23 C24 C25 -160.3(3) . . . . ?
Li1 C23 C24 C29 19.1(3) . . . . ?
Li1 C23 C28 C27 145.7(4) . . . . ?
Li1 C23 C28 C37 -36.1(6) . . . . ?
Li1 C29 C30 C31 102.7(4) . . . . ?
Li1 C29 C30 C35 -78.2(4) . . . . ?
Li1 C29 C34 C33 -94.2(3) . . . . ?
Li1 C29 C34 C36 87.6(4) . . . . ?
Li2 C1 C2 C3 137.9(4) . . . . ?
Li2 C1 C2 C7 -45.0(6) . . . . ?
Li2 C1 C6 C5 -154.0(3) . . . . ?
Li2 C1 C6 C15 27.7(4) . . . . ?
Li2 C15 C16 C17 -97.3(4) . . . . ?
Li2 C15 C16 C21 85.5(4) . . . . ?
Li2 C15 C20 C19 101.7(4) . . . . ?
Li2 C15 C20 C22 -80.5(4) . . . . ?
Li2 C23 C24 C25 147.3(4) . . . . ?
Li2 C23 C24 C29 -33.2(6) . . . . ?
Li2 C23 C28 C27 -160.5(3) . . . . ?
Li2 C23 C28 C37 17.7(3) . . . . ?
Li2 C37 C38 C39 106.4(4) . . . . ?
Li2 C37 C38 C43 -75.4(4) . . . . ?
Li2 C37 C42 C41 -91.2(4) . . . . ?
Li2 C37 C42 C44 91.3(4) . . . . ?
Li2 C38 C39 C40 77.3(5) . . . . ?
C45 C46 C47 C48 177.3(12) . . . . ?
C46 C47 C48 C49 -176.4(10) . . . . ?
C46 C47 C48 C50 63.0(13) . . . . ?

loop_
_exptl_oxdiff_crystal_face_indexfrac_h
_exptl_oxdiff_crystal_face_indexfrac_k
_exptl_oxdiff_crystal_face_indexfrac_l
_exptl_oxdiff_crystal_face_x
_exptl_oxdiff_crystal_face_y
_exptl_oxdiff_crystal_face_z
-4.9935 -9.0045 4.0007 0.3441 0.9961 -0.0293
3.0081 -5.0106 -11.0022 -0.0231 -0.0220 -0.9942
5.0081 -7.0026 -6.0019 -0.4918 0.2142 -0.7987
-5.0081 7.0026 6.0019 0.4918 -0.2142 0.7987
7.0003 2.0027 -6.0017 -0.6150 -0.5660 -0.4475
1.9962 0.0158 11.0011 -0.6704 0.2510 0.6719
-6.0045 5.9914 -1.9990 0.9087 -0.3327 0.2569
3.0097 -10.0025 -3.0015 -0.3994 0.6055 -0.6934
5.9953 7.0052 -4.0009 -0.4968 -0.8710 -0.0788
-6.0071 5.0031 8.0022 0.5119 0.0356 0.8620
